data_7112733
loop_
_publ_author_name
'Yeung, Sing Yee'
'Kampmann, Sven'
'Stubbs, Keith A.'
'Skelton, Brian W.'
'Kaskow, Belinda J.'
'Abraham, Lawrence J.'
'Stewart, Scott G.'

_publ_section_title
;
 Novel thalidomide analogues with potent NF\kB and TNF expression
 inhibition
;
_journal_issue 11
_journal_name_full MedChemComm
_journal_page_first 1073
_journal_paper_doi 10.1039/c1md00184a
_journal_volume 2
_journal_year 2011
_chemical_formula_moiety 'C19 H15 N3 O4'
_chemical_formula_sum 'C19 H15 N3 O4'
_chemical_formula_weight 349.34
_chemical_name_systematic
;
?
;
_space_group_IT_number 14
_symmetry_cell_setting monoclinic
_symmetry_space_group_name_Hall '-P 2ybc'
_symmetry_space_group_name_H-M 'P 1 21/c 1'
_atom_sites_solution_hydrogens geom
_atom_sites_solution_primary direct
_atom_sites_solution_secondary difmap
_audit_creation_date 2010-09-26T09:49:32-00:00
_audit_creation_method 'WinGX routine CIF_UPDATE'
_cell_angle_alpha 90
_cell_angle_beta 101.335(6)
_cell_angle_gamma 90
_cell_formula_units_Z 4
_cell_length_a 8.0529(6)
_cell_length_b 16.0380(8)
_cell_length_c 12.8344(7)
_cell_measurement_reflns_used 4333
_cell_measurement_temperature 100(2)
_cell_measurement_theta_max 33.0751
_cell_measurement_theta_min 2.8673
_cell_volume 1625.26(17)
_computing_cell_refinement
;
CrysAlisPro, Oxford Diffraction Ltd.,
Version 1.171.33.52 (release 06-11-2009 CrysAlis171 .NET)
(compiled Nov 6 2009,16:24:50)
;
_computing_data_collection
;
CrysAlisPro, Oxford Diffraction Ltd.,
Version 1.171.33.52 (release 06-11-2009 CrysAlis171 .NET)
(compiled Nov 6 2009,16:24:50)
;
_computing_data_reduction
;
CrysAlisPro, Oxford Diffraction Ltd.,
Version 1.171.33.52 (release 06-11-2009 CrysAlis171 .NET)
(compiled Nov 6 2009,16:24:50)
;
_computing_molecular_graphics 'OrtepII (Johnson, C. K. (1976)'
_computing_publication_material 'WinGX Farrugia, L. J. (1999)'
_computing_structure_refinement 'SHELXL-97 (Sheldrick, 2008)'
_diffrn_ambient_temperature 100(2)
_diffrn_detector_area_resol_mean 16.0009
_diffrn_measured_fraction_theta_full 0.992
_diffrn_measured_fraction_theta_max 0.927
_diffrn_measurement_device_type 'Oxford Diffraction Xcalibur diffractometer'
_diffrn_measurement_method '\w scans'
_diffrn_orient_matrix_UB_11 -0.0052467826
_diffrn_orient_matrix_UB_12 -0.022419805
_diffrn_orient_matrix_UB_13 -0.0483654923
_diffrn_orient_matrix_UB_21 -0.0203905115
_diffrn_orient_matrix_UB_22 0.0375469308
_diffrn_orient_matrix_UB_23 -0.0291188059
_diffrn_orient_matrix_UB_31 0.0875355296
_diffrn_orient_matrix_UB_32 0.0074080491
_diffrn_orient_matrix_UB_33 0.0016902906
_diffrn_radiation_monochromator graphite
_diffrn_radiation_type MoK\a
_diffrn_radiation_wavelength 0.71073
_diffrn_reflns_av_R_equivalents 0.0447
_diffrn_reflns_av_unetI/netI 0.0758
_diffrn_reflns_limit_h_max 11
_diffrn_reflns_limit_h_min -12
_diffrn_reflns_limit_k_max 23
_diffrn_reflns_limit_k_min -21
_diffrn_reflns_limit_l_max 19
_diffrn_reflns_limit_l_min -12
_diffrn_reflns_number 17482
_diffrn_reflns_theta_full 32
_diffrn_reflns_theta_max 33.15
_diffrn_reflns_theta_min 2.88
_exptl_absorpt_coefficient_mu 0.103
_exptl_absorpt_correction_T_max 1
_exptl_absorpt_correction_T_min 0.94137
_exptl_absorpt_correction_type multi-scan
_exptl_absorpt_process_details
;
CrysAlisPro, Oxford Diffraction Ltd.,
Version 1.171.33.52 (release 06-11-2009 CrysAlis171 .NET)
(compiled Nov 6 2009,16:24:50)
Empirical absorption correction using spherical harmonics,
implemented in SCALE3 ABSPACK scaling algorithm.
;
_exptl_crystal_colour yellow
_exptl_crystal_density_diffrn 1.428
_exptl_crystal_density_method 'not measured'
_exptl_crystal_description block
_exptl_crystal_F_000 728
_exptl_crystal_size_max 0.36
_exptl_crystal_size_mid 0.17
_exptl_crystal_size_min 0.15
_refine_diff_density_max 0.316
_refine_diff_density_min -0.248
_refine_diff_density_rms 0.044
_refine_ls_extinction_method none
_refine_ls_goodness_of_fit_ref 0.927
_refine_ls_hydrogen_treatment constr
_refine_ls_matrix_type full
_refine_ls_number_parameters 410
_refine_ls_number_reflns 5757
_refine_ls_number_restraints 539
_refine_ls_restrained_S_all 0.92
_refine_ls_R_factor_all 0.1012
_refine_ls_R_factor_gt 0.0495
_refine_ls_shift/su_max 0.049
_refine_ls_shift/su_mean 0.004
_refine_ls_structure_factor_coef Fsqd
_refine_ls_weighting_details 'calc w=1/[\s^2^(Fo^2^)+(0.0520P)^2^] where P=(Fo^2^+2Fc^2^)/3'
_refine_ls_weighting_scheme calc
_refine_ls_wR_factor_gt 0.1067
_refine_ls_wR_factor_ref 0.1165
_reflns_number_gt 3163
_reflns_number_total 5757
_reflns_threshold_expression I>2\s(I)
_cod_data_source_file c1md00184a.txt
_cod_data_source_block ysy465
_cod_original_sg_symbol_Hall -p_2ybc
_cod_database_code 7112733

loop_
_symmetry_equiv_pos_as_xyz
'x, y, z'
'-x, y+1/2, -z+1/2'
'-x, -y, -z'
'x, -y-1/2, z-1/2'

loop_
_atom_site_label
_atom_site_type_symbol
_atom_site_fract_x
_atom_site_fract_y
_atom_site_fract_z
_atom_site_U_iso_or_equiv
_atom_site_adp_type
_atom_site_occupancy
_atom_site_symmetry_multiplicity
_atom_site_calc_flag
_atom_site_refinement_flags
_atom_site_disorder_assembly
_atom_site_disorder_group
C1 C 0.6851(2) 0.10253(14) 0.41214(15) 0.0219(4) Uani 0.8538(12) 1 d PDU A 1
O1 O 0.83719(15) 0.09063(13) 0.43671(15) 0.0286(3) Uani 0.8538(12) 1 d PDU A 1
N2 N 0.6008(2) 0.11738(10) 0.30826(12) 0.0211(3) Uani 0.8538(12) 1 d PDU A 1
C3 C 0.4270(3) 0.13329(13) 0.30219(16) 0.0227(4) Uani 0.8538(12) 1 d PDU A 1
O3 O 0.3264(2) 0.15116(10) 0.22270(9) 0.0327(3) Uani 0.8538(12) 1 d PDU A 1
C3A C 0.3996(2) 0.12287(12) 0.41382(14) 0.0208(4) Uani 0.8538(12) 1 d PDU A 1
C4 C 0.2534(2) 0.12717(10) 0.45375(14) 0.0251(4) Uani 0.8538(12) 1 d PDU A 1
H4 H 0.1476 0.139 0.4086 0.03 Uiso 0.8538(12) 1 calc PR A 1
C5 C 0.2647(2) 0.11348(10) 0.56425(13) 0.0229(3) Uani 0.8538(12) 1 d PD A 1
N5 N 0.11791(16) 0.11342(8) 0.60336(10) 0.0302(3) Uani 0.8538(12) 1 d PD A 1
H5 H 0.0229 0.1206 0.5569 0.036 Uiso 0.8538(12) 1 calc PR A 1
C51 C 0.1038(2) 0.10298(10) 0.71114(13) 0.0276(3) Uani 0.8538(12) 1 d PD A 1
C52 C -0.0100(2) 0.04459(11) 0.73465(15) 0.0340(4) Uani 0.8538(12) 1 d PD A 1
H52 H -0.0701 0.0098 0.68 0.041 Uiso 0.8538(12) 1 calc PR A 1
C53 C -0.0365(2) 0.03672(12) 0.83782(17) 0.0410(4) Uani 0.8538(12) 1 d PD A 1
H53 H -0.1165 -0.0025 0.8535 0.049 Uiso 0.8538(12) 1 calc PR A 1
C54 C 0.0529(3) 0.08567(13) 0.91724(15) 0.0406(5) Uani 0.8538(12) 1 d PD A 1
H54 H 0.0353 0.0798 0.9879 0.049 Uiso 0.8538(12) 1 calc PR A 1
C55 C 0.1688(3) 0.14356(12) 0.89481(15) 0.0381(4) Uani 0.8538(12) 1 d PD A 1
H55 H 0.2317 0.1767 0.9502 0.046 Uiso 0.8538(12) 1 calc PR A 1
C56 C 0.1928(2) 0.15305(11) 0.79141(13) 0.0330(4) Uani 0.8538(12) 1 d PD A 1
H56 H 0.27 0.1937 0.7755 0.04 Uiso 0.8538(12) 1 calc PR A 1
C6 C 0.4234(2) 0.09763(10) 0.62931(12) 0.0251(3) Uani 0.8538(12) 1 d PD A 1
H6 H 0.4314 0.0897 0.7035 0.03 Uiso 0.8538(12) 1 calc PR A 1
C7 C 0.5690(2) 0.09346(10) 0.58638(13) 0.0225(4) Uani 0.8538(12) 1 d PD A 1
H7 H 0.6758 0.082 0.6305 0.027 Uiso 0.8538(12) 1 calc PR A 1
C7A C 0.5558(2) 0.10621(12) 0.47855(14) 0.0195(4) Uani 0.8538(12) 1 d PD A 1
C21 C 0.69165(19) 0.12531(9) 0.22127(11) 0.0189(3) Uani 0.8538(12) 1 d PD A 1
H21 H 0.8064 0.1002 0.2455 0.023 Uiso 0.8538(12) 1 calc PR A 1
C22 C 0.6008(4) 0.07409(13) 0.12662(17) 0.0250(4) Uani 0.8538(12) 1 d PD A 1
O22 O 0.5282(3) 0.00930(10) 0.13869(16) 0.0323(4) Uani 0.8538(12) 1 d PD A 1
N23 N 0.6092(3) 0.10315(14) 0.02697(16) 0.0275(4) Uani 0.8538(12) 1 d PD A 1
H23 H 0.5555 0.0736 -0.0271 0.033 Uiso 0.8538(12) 1 calc PR A 1
C24 C 0.6931(4) 0.17412(15) 0.00211(16) 0.0269(4) Uani 0.8538(12) 1 d PD A 1
O24 O 0.67092(17) 0.19891(12) -0.08899(13) 0.0356(4) Uani 0.8538(12) 1 d PD A 1
C25 C 0.8001(3) 0.21794(19) 0.09469(17) 0.0268(4) Uani 0.8538(12) 1 d PD A 1
H25A H 0.8177 0.2765 0.0749 0.032 Uiso 0.8538(12) 1 calc PR A 1
H25B H 0.9123 0.1906 0.1123 0.032 Uiso 0.8538(12) 1 calc PR A 1
C26 C 0.7175(2) 0.21672(9) 0.19263(12) 0.0219(3) Uani 0.8538(12) 1 d PD A 1
H26A H 0.6073 0.246 0.177 0.026 Uiso 0.8538(12) 1 calc PR A 1
H26B H 0.7914 0.2453 0.2529 0.026 Uiso 0.8538(12) 1 calc PR A 1
C1' C 0.3947(15) 0.1467(10) 0.2836(9) 0.026(3) Uani 0.1462(12) 1 d PDU A 2
O1' O 0.3209(16) 0.1598(7) 0.1940(7) 0.0327(3) Uani 0.1462(12) 1 d PDU A 2
N2' N 0.5694(13) 0.1329(8) 0.3006(8) 0.0211(3) Uani 0.1462(12) 1 d PDU A 2
C3' C 0.6478(14) 0.1125(10) 0.4030(10) 0.0219(4) Uani 0.1462(12) 1 d PDU A 2
O3' O 0.7938(14) 0.0905(9) 0.4350(11) 0.0286(3) Uani 0.1462(12) 1 d PDU A 2
C3A' C 0.4997(12) 0.1168(8) 0.4619(8) 0.019(2) Uani 0.1462(12) 1 d PDU A 2
C4' C 0.5097(12) 0.1122(7) 0.5729(8) 0.025(2) Uani 0.1462(12) 1 d PDU A 2
H4' H 0.6126 0.102 0.6218 0.03 Uiso 0.1462(12) 1 calc PR A 2
C5' C 0.3509(11) 0.1243(5) 0.6051(6) 0.0150(15) Uani 0.1462(12) 1 d PDU A 2
N5' N 0.3608(8) 0.1235(4) 0.7149(5) 0.0229(15) Uani 0.1462(12) 1 d PDU A 2
H5' H 0.4612 0.1318 0.7553 0.027 Uiso 0.1462(12) 1 calc PR A 2
C51' C 0.2244(10) 0.1107(5) 0.7664(6) 0.0225(16) Uani 0.1462(12) 1 d PDU A 2
C52' C 0.2363(11) 0.1472(6) 0.8651(6) 0.0246(18) Uani 0.1462(12) 1 d PDU A 2
H52' H 0.3288 0.1829 0.8923 0.03 Uiso 0.1462(12) 1 calc PR A 2
C53' C 0.1132(12) 0.1318(8) 0.9245(8) 0.036(2) Uani 0.1462(12) 1 d PDU A 2
H53' H 0.1228 0.1555 0.9933 0.043 Uiso 0.1462(12) 1 calc PR A 2
C54' C -0.0230(13) 0.0819(7) 0.8835(8) 0.034(2) Uani 0.1462(12) 1 d PDU A 2
H54' H -0.1084 0.072 0.9236 0.041 Uiso 0.1462(12) 1 calc PR A 2
C55' C -0.0363(12) 0.0462(6) 0.7845(8) 0.027(2) Uani 0.1462(12) 1 d PDU A 2
H55' H -0.1303 0.0117 0.7563 0.032 Uiso 0.1462(12) 1 calc PR A 2
C56' C 0.0880(10) 0.0610(6) 0.7268(7) 0.0235(18) Uani 0.1462(12) 1 d PDU A 2
H56' H 0.0792 0.0363 0.6586 0.028 Uiso 0.1462(12) 1 calc PR A 2
C6' C 0.2111(11) 0.1437(6) 0.5275(6) 0.0244(18) Uani 0.1462(12) 1 d PDU A 2
H6' H 0.1073 0.1539 0.5499 0.029 Uiso 0.1462(12) 1 calc PR A 2
C7' C 0.2103(12) 0.1492(7) 0.4220(8) 0.028(2) Uani 0.1462(12) 1 d PDU A 2
H7' H 0.1093 0.1615 0.3724 0.033 Uiso 0.1462(12) 1 calc PR A 2
C7A' C 0.3624(13) 0.1363(8) 0.3891(8) 0.023(2) Uani 0.1462(12) 1 d PDU A 2
C21' C 0.6259(11) 0.1555(6) 0.2018(8) 0.052(2) Uani 0.1462(12) 1 d PDU A 2
H21' H 0.5452 0.2006 0.1709 0.062 Uiso 0.1462(12) 1 calc PR A 2
C22' C 0.586(2) 0.0847(9) 0.1204(11) 0.0250(4) Uani 0.1462(12) 1 d PDU A 2
O22' O 0.5039(19) 0.0230(7) 0.1291(11) 0.0323(4) Uani 0.1462(12) 1 d PDU A 2
N23' N 0.644(2) 0.1067(9) 0.0299(11) 0.0275(4) Uani 0.1462(12) 1 d PDU A 2
H23' H 0.6364 0.0694 -0.0211 0.033 Uiso 0.1462(12) 1 calc PR A 2
C24' C 0.713(3) 0.1846(10) 0.0143(10) 0.0269(4) Uani 0.1462(12) 1 d PDU A 2
O24' O 0.7207(15) 0.1980(9) -0.0795(9) 0.0356(4) Uani 0.1462(12) 1 d PDU A 2
C25' C 0.826(2) 0.2215(13) 0.1058(10) 0.0268(4) Uani 0.1462(12) 1 d PDU A 2
H25C H 0.8177 0.283 0.1002 0.032 Uiso 0.1462(12) 1 calc PR A 2
H25D H 0.9439 0.2057 0.1037 0.032 Uiso 0.1462(12) 1 calc PR A 2
C26' C 0.7857(16) 0.1944(10) 0.2138(9) 0.056(3) Uani 0.1462(12) 1 d PDU A 2
H26C H 0.8742 0.1552 0.249 0.068 Uiso 0.1462(12) 1 calc PR A 2
H26D H 0.7881 0.2439 0.2601 0.068 Uiso 0.1462(12) 1 calc PR A 2

loop_
_atom_site_aniso_label
_atom_site_aniso_U_11
_atom_site_aniso_U_22
_atom_site_aniso_U_33
_atom_site_aniso_U_23
_atom_site_aniso_U_13
_atom_site_aniso_U_12
C1 0.0288(10) 0.0182(8) 0.0194(7) -0.0022(5) 0.0068(7) -0.0007(7)
O1 0.0264(8) 0.0335(5) 0.0264(5) -0.0022(4) 0.0066(6) -0.0017(7)
N2 0.0303(8) 0.0184(8) 0.0160(5) 0.0007(5) 0.0084(5) 0.0011(5)
C3 0.0324(10) 0.0147(8) 0.0200(9) -0.0005(6) 0.0027(7) -0.0006(7)
O3 0.0455(6) 0.0326(7) 0.0172(8) 0.0030(6) -0.0005(7) 0.0008(5)
C3A 0.0279(10) 0.0189(9) 0.0158(8) -0.0002(6) 0.0053(7) -0.0002(7)
C4 0.0287(9) 0.0238(9) 0.0228(9) -0.0011(6) 0.0050(7) 0.0004(7)
C5 0.0283(9) 0.0219(8) 0.0206(8) -0.0016(6) 0.0098(7) -0.0010(7)
N5 0.0281(7) 0.0362(8) 0.0279(7) -0.0004(5) 0.0097(5) 0.0019(6)
C51 0.0308(9) 0.0254(8) 0.0306(9) -0.0006(6) 0.0162(7) 0.0030(7)
C52 0.0362(10) 0.0287(9) 0.0408(11) -0.0001(7) 0.0164(8) 0.0017(8)
C53 0.0449(11) 0.0344(10) 0.0509(12) 0.0062(9) 0.0269(10) -0.0012(8)
C54 0.0560(13) 0.0409(11) 0.0325(10) 0.0053(8) 0.0269(9) 0.0081(11)
C55 0.0480(12) 0.0354(10) 0.0344(10) -0.0032(8) 0.0171(9) 0.0020(9)
C56 0.0419(10) 0.0292(9) 0.0313(10) -0.0014(7) 0.0154(8) -0.0030(8)
C6 0.0338(9) 0.0247(8) 0.0188(8) -0.0010(6) 0.0103(7) -0.0032(7)
C7 0.0279(9) 0.0211(8) 0.0197(8) 0.0007(6) 0.0072(7) -0.0014(7)
C7A 0.0233(9) 0.0193(8) 0.0164(8) -0.0019(6) 0.0051(6) -0.0014(7)
C21 0.0262(7) 0.0173(7) 0.0149(7) 0.0010(5) 0.0085(5) 0.0018(6)
C22 0.0401(9) 0.0197(9) 0.0174(7) 0.0004(5) 0.0108(6) 0.0015(7)
O22 0.0569(9) 0.0215(7) 0.0200(6) 0.0003(5) 0.0116(6) -0.0074(6)
N23 0.0424(12) 0.0250(6) 0.0164(5) -0.0003(4) 0.0086(6) -0.0078(7)
C24 0.0410(10) 0.0211(9) 0.0216(8) 0.0005(6) 0.0134(7) -0.0001(7)
O24 0.0501(11) 0.0363(6) 0.0225(6) 0.0068(4) 0.0124(7) -0.0037(8)
C25 0.0349(11) 0.0241(7) 0.0237(8) 0.0015(6) 0.0112(7) -0.0020(7)
C26 0.0279(8) 0.0186(7) 0.0209(8) -0.0006(5) 0.0087(6) -0.0009(6)
C1' 0.028(4) 0.031(5) 0.019(4) -0.001(4) 0.003(3) 0.001(4)
O1' 0.0455(6) 0.0326(7) 0.0172(8) 0.0030(6) -0.0005(7) 0.0008(5)
N2' 0.0303(8) 0.0184(8) 0.0160(5) 0.0007(5) 0.0084(5) 0.0011(5)
C3' 0.0288(10) 0.0182(8) 0.0194(7) -0.0022(5) 0.0068(7) -0.0007(7)
O3' 0.0264(8) 0.0335(5) 0.0264(5) -0.0022(4) 0.0066(6) -0.0017(7)
C3A' 0.018(4) 0.023(4) 0.017(4) 0.006(3) 0.008(3) -0.002(4)
C4' 0.019(4) 0.029(5) 0.023(4) -0.002(3) -0.005(3) 0.008(4)
C5' 0.014(3) 0.015(3) 0.014(3) 0.006(2) 0.001(2) 0.009(3)
N5' 0.021(3) 0.032(3) 0.017(3) 0.006(2) 0.007(2) 0.000(2)
C51' 0.031(3) 0.018(3) 0.022(3) 0.001(3) 0.011(3) 0.002(3)
C52' 0.032(3) 0.028(3) 0.017(3) 0.004(3) 0.013(3) 0.001(3)
C53' 0.036(4) 0.041(4) 0.037(4) 0.005(3) 0.021(3) -0.006(3)
C54' 0.037(4) 0.036(4) 0.035(4) 0.001(3) 0.018(3) -0.003(3)
C55' 0.035(4) 0.031(4) 0.020(3) 0.007(3) 0.020(3) 0.000(3)
C56' 0.027(3) 0.022(3) 0.025(3) 0.002(3) 0.015(3) -0.009(3)
C6' 0.024(4) 0.030(4) 0.016(3) 0.015(3) -0.004(3) 0.000(3)
C7' 0.026(4) 0.034(5) 0.022(4) 0.003(4) 0.003(3) 0.004(4)
C7A' 0.019(4) 0.021(4) 0.023(4) 0.004(3) -0.008(3) 0.001(3)
C21' 0.064(5) 0.057(5) 0.040(4) -0.007(4) 0.024(4) -0.011(4)
C22' 0.0401(9) 0.0197(9) 0.0174(7) 0.0004(5) 0.0108(6) 0.0015(7)
O22' 0.0569(9) 0.0215(7) 0.0200(6) 0.0003(5) 0.0116(6) -0.0074(6)
N23' 0.0424(12) 0.0250(6) 0.0164(5) -0.0003(4) 0.0086(6) -0.0078(7)
C24' 0.0410(10) 0.0211(9) 0.0216(8) 0.0005(6) 0.0134(7) -0.0001(7)
O24' 0.0501(11) 0.0363(6) 0.0225(6) 0.0068(4) 0.0124(7) -0.0037(8)
C25' 0.0349(11) 0.0241(7) 0.0237(8) 0.0015(6) 0.0112(7) -0.0020(7)
C26' 0.061(5) 0.069(6) 0.042(4) -0.006(4) 0.021(4) -0.016(5)

loop_
_atom_type_symbol
_atom_type_description
_atom_type_scat_dispersion_real
_atom_type_scat_dispersion_imag
_atom_type_scat_source
C C 0.0033 0.0016 'International Tables Vol C Tables 4.2.6.8 and 6.1.1.4'
H H 0 0 'International Tables Vol C Tables 4.2.6.8 and 6.1.1.4'
N N 0.0061 0.0033 'International Tables Vol C Tables 4.2.6.8 and 6.1.1.4'
O O 0.0106 0.006 'International Tables Vol C Tables 4.2.6.8 and 6.1.1.4'

loop_
_geom_angle_atom_site_label_1
_geom_angle_atom_site_label_2
_geom_angle_atom_site_label_3
_geom_angle
O1 C1 N2 123.44(18)
O1 C1 C7A 130.28(18)
N2 C1 C7A 106.28(14)
C1 N2 C3 112.09(14)
C1 N2 C21 121.66(14)
C3 N2 C21 125.81(14)
O3 C3 N2 125.78(19)
O3 C3 C3A 129.28(19)
N2 C3 C3A 104.94(15)
C4 C3A C7A 121.83(16)
C4 C3A C3 130.36(16)
C7A C3A C3 107.81(16)
C3A C4 C5 118.22(15)
C3A C4 H4 120.9
C5 C4 H4 120.9
N5 C5 C6 122.06(14)
N5 C5 C4 118.33(15)
C6 C5 C4 119.57(14)
C5 N5 C51 126.57(13)
C5 N5 H5 116.7
C51 N5 H5 116.7
C52 C51 C56 119.78(16)
C52 C51 N5 118.36(15)
C56 C51 N5 121.74(15)
C51 C52 C53 120.13(17)
C51 C52 H52 119.9
C53 C52 H52 119.9
C54 C53 C52 119.97(18)
C54 C53 H53 120
C52 C53 H53 120
C53 C54 C55 120.35(18)
C53 C54 H54 119.8
C55 C54 H54 119.8
C54 C55 C56 119.90(18)
C54 C55 H55 120
C56 C55 H55 120
C55 C56 C51 119.84(16)
C55 C56 H56 120.1
C51 C56 H56 120.1
C7 C6 C5 120.79(14)
C7 C6 H6 119.6
C5 C6 H6 119.6
C7A C7 C6 118.99(15)
C7A C7 H7 120.5
C6 C7 H7 120.5
C7 C7A C3A 120.58(16)
C7 C7A C1 130.60(15)
C3A C7A C1 108.78(15)
N2 C21 C22 109.17(15)
N2 C21 C26 112.29(12)
C22 C21 C26 112.90(13)
N2 C21 H21 107.4
C22 C21 H21 107.4
C26 C21 H21 107.4
O22 C22 N23 121.3(2)
O22 C22 C21 121.63(19)
N23 C22 C21 117.00(17)
C22 N23 C24 127.20(19)
C22 N23 H23 116.4
C24 N23 H23 116.4
O24 C24 N23 120.14(18)
O24 C24 C25 124.2(2)
N23 C24 C25 115.53(19)
C24 C25 C26 111.71(19)
C24 C25 H25A 109.3
C26 C25 H25A 109.3
C24 C25 H25B 109.3
C26 C25 H25B 109.3
H25A C25 H25B 107.9
C25 C26 C21 108.03(16)
C25 C26 H26A 110.1
C21 C26 H26A 110.1
C25 C26 H26B 110.1
C21 C26 H26B 110.1
H26A C26 H26B 108.4
O1' C1' N2' 118.0(12)
O1' C1' C7A' 140.6(12)
N2' C1' C7A' 101.3(9)
C3' N2' C1' 116.4(9)
C3' N2' C21' 135.7(10)
C1' N2' C21' 107.3(8)
O3' C3' N2' 128.3(13)
O3' C3' C3A' 129.6(12)
N2' C3' C3A' 101.8(8)
C7A' C3A' C4' 126.3(9)
C7A' C3A' C3' 106.4(9)
C4' C3A' C3' 126.8(9)
C3A' C4' C5' 114.0(7)
C3A' C4' H4' 123
C5' C4' H4' 123
C6' C5' N5' 127.3(7)
C6' C5' C4' 117.9(7)
N5' C5' C4' 114.4(7)
C5' N5' C51' 125.6(7)
C5' N5' H5' 117.2
C51' N5' H5' 117.2
C56' C51' C52' 119.5(7)
C56' C51' N5' 123.6(7)
C52' C51' N5' 116.8(7)
C51' C52' C53' 120.0(8)
C51' C52' H52' 120
C53' C52' H52' 120
C54' C53' C52' 119.7(9)
C54' C53' H53' 120.1
C52' C53' H53' 120.1
C53' C54' C55' 120.4(9)
C53' C54' H54' 119.8
C55' C54' H54' 119.8
C56' C55' C54' 119.4(8)
C56' C55' H55' 120.3
C54' C55' H55' 120.3
C51' C56' C55' 121.0(8)
C51' C56' H56' 119.5
C55' C56' H56' 119.5
C7' C6' C5' 125.2(9)
C7' C6' H6' 117.4
C5' C6' H6' 117.4
C6' C7' C7A' 117.6(9)
C6' C7' H7' 121.2
C7A' C7' H7' 121.2
C3A' C7A' C7' 118.7(9)
C3A' C7A' C1' 114.1(10)
C7' C7A' C1' 127.1(9)
C26' C21' N2' 116.4(9)
C26' C21' C22' 117.8(10)
N2' C21' C22' 110.1(9)
C26' C21' H21' 103.4
N2' C21' H21' 103.4
C22' C21' H21' 103.4
O22' C22' N23' 124.6(13)
O22' C22' C21' 126.2(13)
N23' C22' C21' 108.8(10)
C22' N23' C24' 124.0(13)
C22' N23' H23' 118
C24' N23' H23' 118
O24' C24' N23' 113.2(13)
O24' C24' C25' 124.6(14)
N23' C24' C25' 116.7(12)
C24' C25' C26' 113.5(12)
C24' C25' H25C 108.9
C26' C25' H25C 108.9
C24' C25' H25D 108.9
C26' C25' H25D 108.9
H25C C25' H25D 107.7
C21' C26' C25' 112.0(10)
C21' C26' H26C 109.2
C25' C26' H26C 109.2
C21' C26' H26D 109.2
C25' C26' H26D 109.2
H26C C26' H26D 107.9

loop_
_geom_bond_atom_site_label_1
_geom_bond_atom_site_label_2
_geom_bond_distance
C1 O1 1.218(2)
C1 N2 1.393(2)
C1 C7A 1.471(3)
N2 C3 1.409(3)
N2 C21 1.456(2)
C3 O3 1.206(2)
C3 C3A 1.501(3)
C3A C4 1.375(2)
C3A C7A 1.391(2)
C4 C5 1.420(2)
C4 H4 0.95
C5 N5 1.3721(19)
C5 C6 1.405(2)
N5 C51 1.420(2)
N5 H5 0.88
C51 C52 1.385(2)
C51 C56 1.389(2)
C52 C53 1.388(3)
C52 H52 0.95
C53 C54 1.373(3)
C53 H53 0.95
C54 C55 1.386(3)
C54 H54 0.95
C55 C56 1.387(2)
C55 H55 0.95
C56 H56 0.95
C6 C7 1.391(2)
C6 H6 0.95
C7 C7A 1.382(2)
C7 H7 0.95
C21 C22 1.528(2)
C21 C26 1.536(2)
C21 H21 1
C22 O22 1.217(2)
C22 N23 1.375(2)
N23 C24 1.392(2)
N23 H23 0.88
C24 O24 1.215(2)
C24 C25 1.498(2)
C25 C26 1.533(3)
C25 H25A 0.99
C25 H25B 0.99
C26 H26A 0.99
C26 H26B 0.99
C1' O1' 1.204(11)
C1' N2' 1.398(13)
C1' C7A' 1.439(13)
N2' C3' 1.380(13)
N2' C21' 1.474(12)
C3' O3' 1.219(12)
C3' C3A' 1.535(13)
C3A' C7A' 1.337(11)
C3A' C4' 1.412(12)
C4' C5' 1.433(11)
C4' H4' 0.95
C5' C6' 1.384(10)
C5' N5' 1.396(9)
N5' C51' 1.405(9)
N5' H5' 0.88
C51' C56' 1.372(7)
C51' C52' 1.382(7)
C52' C53' 1.386(7)
C52' H52' 0.95
C53' C54' 1.376(8)
C53' H53' 0.95
C54' C55' 1.379(8)
C54' H54' 0.95
C55' C56' 1.377(7)
C55' H55' 0.95
C56' H56' 0.95
C6' C7' 1.355(11)
C6' H6' 0.95
C7' C7A' 1.387(12)
C7' H7' 0.95
C21' C26' 1.410(12)
C21' C22' 1.535(13)
C21' H21' 1
C22' O22' 1.206(13)
C22' N23' 1.379(14)
N23' C24' 1.399(14)
N23' H23' 0.88
C24' O24' 1.236(13)
C24' C25' 1.463(14)
C25' C26' 1.547(14)
C25' H25C 0.99
C25' H25D 0.99
C26' H26C 0.99
C26' H26D 0.99

loop_
_geom_hbond_atom_site_label_D
_geom_hbond_atom_site_label_H
_geom_hbond_atom_site_label_A
_geom_hbond_distance_DH
_geom_hbond_distance_HA
_geom_hbond_distance_DA
_geom_hbond_angle_DHA
_geom_hbond_site_symmetry_A
N5 H5 O1 0.88 1.99 2.814(2) 156.4 1_455
N23 H23 O22 0.88 1.97 2.841(3) 168.4 3_655
N23' H23' O22' 0.88 2.19 2.991(19) 151.9 3_655
